data_2241585
loop_
_publ_author_name
'Harrison, William T. A.'
'Plater, M. John'
'Yin, Lee J.'

_publ_section_title
;
 Investigations of new potential photo-acid generators: crystal structures
 of 2-[(<i>E</i>)-2-phenylethenyl]phenol (orthorhombic polymorph) and
 (2<i>E</i>)-3-(2-bromophenyl)-2-phenylprop-2-enoic acid
;
_journal_coeditor_code SU5278
_journal_issue 3
_journal_name_full 'Acta Crystallographica Section E'
_journal_page_first 407
_journal_page_last 411
_journal_paper_doi 10.1107/S2056989016002942
_journal_volume 72
_journal_year 2016
_chemical_formula_iupac 'C14 H12 O'
_chemical_formula_moiety 'C14 H12 O'
_chemical_formula_sum 'C14 H12 O'
_chemical_formula_weight 196.24
_chemical_name_systematic
;
2-[(<i>E</i>)-2-Phenylethenyl]phenol
;
_space_group_IT_number 29
_symmetry_cell_setting orthorhombic
_symmetry_space_group_name_Hall 'P 2c -2ac'
_symmetry_space_group_name_H-M 'P c a 21'
_atom_sites_solution_hydrogens geom
_atom_sites_solution_primary direct
_atom_sites_solution_secondary difmap
_audit_creation_method SHELXL-97
_cell_angle_alpha 90.00
_cell_angle_beta 90.00
_cell_angle_gamma 90.00
_cell_formula_units_Z 4
_cell_length_a 11.6193(8)
_cell_length_b 7.6800(5)
_cell_length_c 11.3584(8)
_cell_measurement_reflns_used 7085
_cell_measurement_temperature 100(2)
_cell_measurement_theta_max 27.5
_cell_measurement_theta_min 2.5
_cell_volume 1013.58(12)
_computing_cell_refinement
;
CrystalClear (Rigaku, 2010)
;
_computing_data_collection
;
CrystalClear (Rigaku, 2010)
;
_computing_data_reduction
;
CrystalClear (Rigaku, 2010)
;
_computing_molecular_graphics
;
ORTEP-3 for Windows (Farrugia, 2012) and ATOMS (Dowty, 1999)
;
_computing_publication_material
;
SHELXL97 (Sheldrick, 2008)
;
_computing_structure_refinement
;
SHELXL97 (Sheldrick, 2008)
;
_computing_structure_solution
;
SHELXS97 (Sheldrick, 2008)
;
_diffrn_ambient_temperature 100(2)
_diffrn_measured_fraction_theta_full 0.996
_diffrn_measured_fraction_theta_max 0.996
_diffrn_measurement_device_type 'Rigaku CCD'
_diffrn_measurement_method \w
_diffrn_radiation_monochromator graphite
_diffrn_radiation_source 'fine-focus sealed tube'
_diffrn_radiation_type MoK\a
_diffrn_radiation_wavelength 0.71073
_diffrn_reflns_av_R_equivalents 0.0309
_diffrn_reflns_av_sigmaI/netI 0.0257
_diffrn_reflns_limit_h_max 13
_diffrn_reflns_limit_h_min -15
_diffrn_reflns_limit_k_max 8
_diffrn_reflns_limit_k_min -9
_diffrn_reflns_limit_l_max 14
_diffrn_reflns_limit_l_min -13
_diffrn_reflns_number 6984
_diffrn_reflns_theta_full 27.47
_diffrn_reflns_theta_max 27.47
_diffrn_reflns_theta_min 2.65
_diffrn_standards_decay_% 0
_exptl_absorpt_coefficient_mu 0.079
_exptl_absorpt_correction_type none
_exptl_crystal_colour colourless
_exptl_crystal_density_diffrn 1.286
_exptl_crystal_density_method 'not measured'
_exptl_crystal_description slab
_exptl_crystal_F_000 416
_exptl_crystal_size_max 0.27
_exptl_crystal_size_mid 0.16
_exptl_crystal_size_min 0.04
_refine_diff_density_max 0.191
_refine_diff_density_min -0.147
_refine_ls_abs_structure_details none
_refine_ls_extinction_method none
_refine_ls_goodness_of_fit_ref 1.058
_refine_ls_hydrogen_treatment constr
_refine_ls_matrix_type full
_refine_ls_number_parameters 146
_refine_ls_number_reflns 2271
_refine_ls_number_restraints 1
_refine_ls_restrained_S_all 1.058
_refine_ls_R_factor_all 0.0362
_refine_ls_R_factor_gt 0.0341
_refine_ls_shift/su_max 0.000
_refine_ls_shift/su_mean 0.000
_refine_ls_structure_factor_coef Fsqd
_refine_ls_weighting_details 'calc w=1/[\s^2^(Fo^2^)+(0.0581P)^2^+0.0566P] where P=(Fo^2^+2Fc^2^)/3'
_refine_ls_weighting_scheme calc
_refine_ls_wR_factor_gt 0.0901
_refine_ls_wR_factor_ref 0.0913
_reflns_number_gt 2132
_reflns_number_total 2271
_reflns_threshold_expression I>2\s(I)
_cod_data_source_file su5278sup1.cif
_cod_data_source_block I
_cod_database_code 2241585

loop_
_symmetry_equiv_pos_as_xyz
'x, y, z'
'-x, -y, z+1/2'
'-x+1/2, y, z+1/2'
'x+1/2, -y, z'

loop_
_atom_site_type_symbol
_atom_site_label
_atom_site_fract_x
_atom_site_fract_y
_atom_site_fract_z
_atom_site_U_iso_or_equiv
_atom_site_adp_type
_atom_site_calc_flag
_atom_site_refinement_flags
_atom_site_occupancy
_atom_site_symmetry_multiplicity
_atom_site_disorder_assembly
_atom_site_disorder_group
C C1 0.30887(12) 0.13815(16) 0.08810(11) 0.0230(3) Uani d . 1 1 . .
H H1 0.3652 0.0929 0.0386 0.028 Uiso d PR 0.205(3) 1 A 2
C C2 0.19331(12) 0.12759(16) 0.05641(11) 0.0258(3) Uani d . 1 1 A .
H H2 0.1721 0.0723 -0.0152 0.031 Uiso calc R 1 1 . .
C C3 0.10941(12) 0.19707(16) 0.12852(12) 0.0249(3) Uani d . 1 1 . .
H H3 0.0307 0.1890 0.1067 0.030 Uiso calc R 1 1 A .
C C4 0.14037(12) 0.27928(17) 0.23349(12) 0.0244(3) Uani d . 1 1 A .
H H4 0.0829 0.3280 0.2831 0.029 Uiso calc R 1 1 . .
C C5 0.25559(12) 0.28929(14) 0.26490(11) 0.0222(3) Uani d . 1 1 . .
H H5 0.2759 0.3456 0.3364 0.027 Uiso calc R 1 1 A .
C C6 0.34307(12) 0.21877(16) 0.19426(10) 0.0207(3) Uani d . 1 1 A .
C C7 0.46529(12) 0.22186(16) 0.22775(11) 0.0210(3) Uani d . 1 1 . .
H H7 0.5184 0.1701 0.1746 0.025 Uiso calc R 1 1 A .
C C8 0.50832(12) 0.29131(15) 0.32669(11) 0.0219(3) Uani d . 1 1 A .
H H8 0.4550 0.3453 0.3786 0.026 Uiso calc R 1 1 . .
C C9 0.62995(11) 0.29221(15) 0.36292(11) 0.0203(3) Uani d . 1 1 . .
C C10 0.71722(12) 0.21042(16) 0.29798(11) 0.0229(3) Uani d . 1 1 A .
H H10 0.6982 0.1498 0.2277 0.027 Uiso calc R 1 1 . .
C C11 0.83100(13) 0.21675(16) 0.33495(12) 0.0259(3) Uani d . 1 1 . .
H H11 0.8892 0.1621 0.2893 0.031 Uiso calc R 1 1 A .
C C12 0.86041(12) 0.30333(17) 0.43927(13) 0.0273(3) Uani d . 1 1 A .
H H12 0.9383 0.3073 0.4646 0.033 Uiso calc R 1 1 . .
C C13 0.77504(12) 0.38320(16) 0.50516(11) 0.0265(3) Uani d . 1 1 . .
H H13 0.7943 0.4413 0.5763 0.032 Uiso calc R 1 1 A .
C C14 0.66125(13) 0.37858(16) 0.46739(11) 0.0241(3) Uani d . 1 1 A .
H H14 0.6045 0.4340 0.5121 0.029 Uiso d PR 0.795(3) 1 A 1
O O1 0.39106(10) 0.07105(15) 0.01715(10) 0.0261(3) Uani d P 0.795(3) 1 A 1
H H1O 0.3492 0.0078 -0.0443 0.031 Uiso d PR 0.795(3) 1 A 1
O O2 0.5932(4) 0.4523(7) 0.5351(5) 0.0305(15) Uani d P 0.205(3) 1 A 2
H H2O 0.6381 0.5365 0.5670 0.037 Uiso d PR 0.205(3) 1 A 2

loop_
_atom_site_aniso_label
_atom_site_aniso_U_11
_atom_site_aniso_U_22
_atom_site_aniso_U_33
_atom_site_aniso_U_12
_atom_site_aniso_U_13
_atom_site_aniso_U_23
C1 0.0315(7) 0.0191(5) 0.0183(6) -0.0012(5) 0.0010(5) 0.0000(4)
C2 0.0358(8) 0.0207(6) 0.0208(6) -0.0060(5) -0.0057(5) 0.0003(5)
C3 0.0259(7) 0.0222(6) 0.0266(7) -0.0043(5) -0.0061(5) 0.0043(5)
C4 0.0255(7) 0.0231(6) 0.0246(7) 0.0004(5) 0.0012(5) 0.0001(5)
C5 0.0270(6) 0.0207(6) 0.0190(6) -0.0014(5) -0.0005(5) -0.0017(5)
C6 0.0255(6) 0.0171(5) 0.0194(6) -0.0026(5) 0.0011(5) 0.0005(4)
C7 0.0245(6) 0.0204(6) 0.0180(6) -0.0004(5) 0.0025(5) -0.0005(4)
C8 0.0240(7) 0.0207(6) 0.0208(6) -0.0026(5) 0.0045(5) -0.0022(4)
C9 0.0260(7) 0.0182(6) 0.0166(6) -0.0040(5) -0.0001(5) 0.0025(4)
C10 0.0275(7) 0.0213(6) 0.0199(6) -0.0030(5) 0.0005(5) 0.0003(4)
C11 0.0276(7) 0.0233(6) 0.0269(7) -0.0001(5) -0.0015(5) 0.0031(5)
C12 0.0285(7) 0.0238(7) 0.0296(8) -0.0056(5) -0.0102(6) 0.0072(5)
C13 0.0388(8) 0.0225(6) 0.0184(6) -0.0084(5) -0.0072(6) 0.0017(5)
C14 0.0330(7) 0.0207(6) 0.0185(6) -0.0038(5) 0.0014(5) 0.0001(5)
O1 0.0247(6) 0.0328(7) 0.0209(6) 0.0027(5) -0.0004(4) -0.0101(5)
O2 0.027(3) 0.035(3) 0.030(3) -0.004(2) 0.003(2) -0.014(2)

loop_
_atom_type_symbol
_atom_type_description
_atom_type_scat_dispersion_real
_atom_type_scat_dispersion_imag
_atom_type_scat_source
C C 0.0033 0.0016 'International Tables Vol C Tables 4.2.6.8 and 6.1.1.4'
H H 0.0000 0.0000 'International Tables Vol C Tables 4.2.6.8 and 6.1.1.4'
O O 0.0106 0.0060 'International Tables Vol C Tables 4.2.6.8 and 6.1.1.4'

loop_
_geom_angle_atom_site_label_1
_geom_angle_atom_site_label_2
_geom_angle_atom_site_label_3
_geom_angle
O1 C1 C2 120.33(12)
O1 C1 C6 118.51(12)
C2 C1 C6 121.17(12)
O1 C1 H1 0.7
C2 C1 H1 120.0
C6 C1 H1 118.8
C3 C2 C1 120.33(11)
C3 C2 H2 119.8
C1 C2 H2 119.8
C2 C3 C4 119.97(13)
C2 C3 H3 120.0
C4 C3 H3 120.0
C5 C4 C3 119.55(13)
C5 C4 H4 120.2
C3 C4 H4 120.2
C4 C5 C6 122.03(12)
C4 C5 H5 119.0
C6 C5 H5 119.0
C5 C6 C1 116.96(12)
C5 C6 C7 123.05(11)
C1 C6 C7 119.98(11)
C8 C7 C6 125.69(12)
C8 C7 H7 117.2
C6 C7 H7 117.2
C7 C8 C9 126.46(12)
C7 C8 H8 116.8
C9 C8 H8 116.8
C10 C9 C14 117.89(12)
C10 C9 C8 123.03(11)
C14 C9 C8 119.08(12)
C11 C10 C9 120.92(12)
C11 C10 H10 119.5
C9 C10 H10 119.5
C10 C11 C12 120.32(13)
C10 C11 H11 119.8
C12 C11 H11 119.8
C13 C12 C11 119.49(13)
C13 C12 H12 120.3
C11 C12 H12 120.3
C12 C13 C14 120.18(12)
C12 C13 H13 119.9
C14 C13 H13 119.9
O2 C14 C13 113.8(3)
O2 C14 C9 125.0(3)
C13 C14 C9 121.19(13)
C13 C14 H14 119.4
C9 C14 H14 119.4
C1 O1 H1O 105.2
C14 O2 H2O 101.9

loop_
_geom_bond_atom_site_label_1
_geom_bond_atom_site_label_2
_geom_bond_distance
C1 O1 1.3517(17)
C1 C2 1.3925(18)
C1 C6 1.4126(18)
C1 H1 0.9300
C2 C3 1.381(2)
C2 H2 0.9500
C3 C4 1.3963(19)
C3 H3 0.9500
C4 C5 1.388(2)
C4 H4 0.9500
C5 C6 1.4036(18)
C5 H5 0.9500
C6 C7 1.4703(19)
C7 C8 1.3407(16)
C7 H7 0.9500
C8 C9 1.4720(18)
C8 H8 0.9500
C9 C10 1.4024(17)
C9 C14 1.4073(18)
C10 C11 1.388(2)
C10 H10 0.9500
C11 C12 1.401(2)
C11 H11 0.9500
C12 C13 1.386(2)
C12 H12 0.9500
C13 C14 1.390(2)
C13 H13 0.9500
C14 O2 1.240(5)
C14 H14 0.9340
O1 H1O 0.9794
O2 H2O 0.9057

loop_
_geom_hbond_atom_site_label_D
_geom_hbond_atom_site_label_H
_geom_hbond_atom_site_label_A
_geom_hbond_site_symmetry_A
_geom_hbond_distance_DH
_geom_hbond_distance_HA
_geom_hbond_distance_DA
_geom_hbond_angle_DHA
O1 H1o Cg2 2_654 0.98 2.66 3.5028(13) 144
O2 H2o Cg1 1_555 0.91 2.74 3.646(2) 179
C5 H5 Cg2 4_465 0.95 2.86 3.5337(12) 129
C10 H10 Cg1 4_555 0.95 2.87 3.5742(14) 132
C13 H13 Cg1 2_665 0.95 2.87 3.6015(14) 135

loop_
_geom_torsion_atom_site_label_1
_geom_torsion_atom_site_label_2
_geom_torsion_atom_site_label_3
_geom_torsion_atom_site_label_4
_geom_torsion
O1 C1 C2 C3 -179.60(12)
C6 C1 C2 C3 0.32(18)
C1 C2 C3 C4 0.36(19)
C2 C3 C4 C5 -0.47(19)
C3 C4 C5 C6 -0.10(19)
C4 C5 C6 C1 0.74(17)
C4 C5 C6 C7 -177.62(12)
O1 C1 C6 C5 179.07(11)
C2 C1 C6 C5 -0.85(17)
O1 C1 C6 C7 -2.52(17)
C2 C1 C6 C7 177.56(11)
C5 C6 C7 C8 -0.48(19)
C1 C6 C7 C8 -178.79(11)
C6 C7 C8 C9 178.55(12)
C7 C8 C9 C10 -3.09(18)
C7 C8 C9 C14 176.96(11)
C14 C9 C10 C11 -0.88(17)
C8 C9 C10 C11 179.16(12)
C9 C10 C11 C12 0.94(19)
C10 C11 C12 C13 -0.22(19)
C11 C12 C13 C14 -0.54(19)
C12 C13 C14 O2 178.9(3)
C12 C13 C14 C9 0.59(19)
C10 C9 C14 O2 -178.0(3)
C8 C9 C14 O2 2.0(4)
C10 C9 C14 C13 0.12(18)
C8 C9 C14 C13 -179.92(11)
